data_7220502
loop_
_publ_author_name
'Ji, Shuai'
'Qiao, Xue'
'Li, Zi-wei'
'Wang, Yong-rui'
'Yu, Si-wang'
'Liang, Wen-fei'
'Lin, Xiong-hao'
'Ye, Min'

_publ_section_title
;
 Enantiomeric 3-arylcoumarins and 2-arylcoumarones from the roots of
 Glycyrrhiza uralensis as protein tyrosine phosphatase 1B (PTP1B)
 inhibitors
;
_journal_issue 56
_journal_name_full 'RSC Adv.'
_journal_page_first 45258
_journal_paper_doi 10.1039/C5RA06452J
_journal_volume 5
_journal_year 2015
_chemical_absolute_configuration ad
_chemical_compound_source 'Glycyrrhiza uralensis'
_chemical_formula_moiety 'C21 H20 O6'
_chemical_formula_sum 'C21 H20 O6'
_chemical_formula_weight 368.37
_chemical_name_systematic '(S)-glycyfuranocoumarin A'
_space_group_crystal_system orthorhombic
_space_group_IT_number 19
_space_group_name_Hall 'P 2ac 2ab'
_space_group_name_H-M_alt 'P 21 21 21'
_symmetry_space_group_name_Hall 'P 2ac 2ab'
_symmetry_space_group_name_H-M 'P 21 21 21'
_atom_sites_solution_hydrogens geom
_atom_sites_solution_primary direct
_atom_sites_solution_secondary difmap
_audit_creation_date 2014-12-17
_audit_creation_method
;
  Olex2 1.1
  (compiled 2011.02.15 svn.r1672, GUI svn.r3494)
;
_audit_update_record
;
2014-12-22 deposited with the CCDC.
2015-05-12 downloaded from the CCDC.
;
_cell_angle_alpha 90.00
_cell_angle_beta 90.00
_cell_angle_gamma 90.00
_cell_formula_units_Z 4
_cell_length_a 9.3355(3)
_cell_length_b 9.6307(3)
_cell_length_c 19.5386(3)
_cell_measurement_reflns_used 2985
_cell_measurement_temperature 100.8
_cell_measurement_theta_max 70.7787
_cell_measurement_theta_min 4.5245
_cell_volume 1756.66(8)
_computing_cell_refinement
;
CrysAlisPro, Agilent Technologies,
Version 1.171.35.11 (release 16-05-2011 CrysAlis171 .NET)
(compiled May 16 2011,17:55:39)
;
_computing_data_collection
;
CrysAlisPro, Agilent Technologies,
Version 1.171.35.11 (release 16-05-2011 CrysAlis171 .NET)
(compiled May 16 2011,17:55:39)
;
_computing_data_reduction
;
CrysAlisPro, Agilent Technologies,
Version 1.171.35.11 (release 16-05-2011 CrysAlis171 .NET)
(compiled May 16 2011,17:55:39)
;
_computing_molecular_graphics
;
O. V. Dolomanov, L. J. Bourhis, R. J. Gildea, J. A. K. Howard and H. Puschmann,
OLEX2: a complete structure solution, refinement and analysis program.
J. Appl. Cryst. (2009). 42, 339-341.
;
_computing_publication_material
;
O. V. Dolomanov, L. J. Bourhis, R. J. Gildea, J. A. K. Howard and H. Puschmann,
OLEX2: a complete structure solution, refinement and analysis program.
J. Appl. Cryst. (2009). 42, 339-341.
;
_computing_structure_refinement 'SHELXL-97 (Sheldrick, 1997)'
_computing_structure_solution 'A short history of SHELX (Sheldrick, 2007)/Bruker'
_diffrn_ambient_temperature 100.8
_diffrn_detector_area_resol_mean 16.0971
_diffrn_measured_fraction_theta_full 0.983
_diffrn_measured_fraction_theta_max 0.983
_diffrn_measurement_details
;
  1 omega  -28.00   -1.00   1.0000    1.5000
omega____ theta____ kappa____ phi______ frames
    -       -3.5000  111.0000  150.0000 27

  2 omega  -14.00   13.00   1.0000    1.5000
omega____ theta____ kappa____ phi______ frames
    -       -3.5000  111.0000 -150.0000 27

  3 omega   20.00  105.00   1.0000    1.5000
omega____ theta____ kappa____ phi______ frames
    -       36.8122   50.0000  152.0000 85

  4 omega  -15.00   56.00   1.0000    1.5000
omega____ theta____ kappa____ phi______ frames
    -       36.8122  -37.0000 -150.0000 71

  5 omega  -31.00   48.00   1.0000    1.5000
omega____ theta____ kappa____ phi______ frames
    -       36.8122  -37.0000  -60.0000 79

  6 omega   96.00  176.00   1.0000    2.0000
omega____ theta____ kappa____ phi______ frames
    -      108.0000   45.0000  150.0000 80

  7 omega   49.00   98.00   1.0000    2.0000
omega____ theta____ kappa____ phi______ frames
    -      108.0000  -45.0000 -150.0000 49

  8 omega   43.00   91.00   1.0000    2.0000
omega____ theta____ kappa____ phi______ frames
    -      108.0000  -45.0000  -30.0000 48

  9 omega   72.00   98.00   1.0000    2.0000
omega____ theta____ kappa____ phi______ frames
    -      108.0000  -45.0000 -120.0000 26

 10 omega  126.00  152.00   1.0000    2.0000
omega____ theta____ kappa____ phi______ frames
    -      108.0000   45.0000  -90.0000 26

 11 omega  115.00  177.00   1.0000    2.0000
omega____ theta____ kappa____ phi______ frames
    -      108.0000  111.0000 -120.0000 62

 12 omega   57.00   98.00   1.0000    2.0000
omega____ theta____ kappa____ phi______ frames
    -      108.0000  -45.0000  150.0000 41

 13 omega   38.00  126.00   1.0000    2.0000
omega____ theta____ kappa____ phi______ frames
    -      108.0000  -15.0000 -180.0000 88
;
_diffrn_measurement_device_type 'Xcalibur, Eos, Gemini'
_diffrn_measurement_method '\w scans'
_diffrn_orient_matrix_UB_11 0.0147193000
_diffrn_orient_matrix_UB_12 0.0187685000
_diffrn_orient_matrix_UB_13 -0.0779402000
_diffrn_orient_matrix_UB_21 -0.1290990000
_diffrn_orient_matrix_UB_22 -0.0967275000
_diffrn_orient_matrix_UB_23 -0.0112705000
_diffrn_orient_matrix_UB_31 -0.1016366000
_diffrn_orient_matrix_UB_32 0.1262814000
_diffrn_orient_matrix_UB_33 0.0028805000
_diffrn_radiation_monochromator graphite
_diffrn_radiation_type 'Cu K\a'
_diffrn_radiation_wavelength 1.5418
_diffrn_reflns_av_R_equivalents 0.0280
_diffrn_reflns_av_unetI/netI 0.0391
_diffrn_reflns_limit_h_max 10
_diffrn_reflns_limit_h_min -11
_diffrn_reflns_limit_k_max 11
_diffrn_reflns_limit_k_min -9
_diffrn_reflns_limit_l_max 22
_diffrn_reflns_limit_l_min -23
_diffrn_reflns_number 5784
_diffrn_reflns_theta_full 70.88
_diffrn_reflns_theta_max 70.88
_diffrn_reflns_theta_min 4.53
_diffrn_source 'Enhance (Cu) X-ray Source'
_exptl_absorpt_coefficient_mu 0.848
_exptl_absorpt_correction_T_max 1.00000
_exptl_absorpt_correction_T_min 0.63556
_exptl_absorpt_correction_type multi-scan
_exptl_absorpt_process_details
;
CrysAlisPro, Agilent Technologies,
Version 1.171.35.11 (release 16-05-2011 CrysAlis171 .NET)
(compiled May 16 2011,17:55:39)
Empirical absorption correction using spherical harmonics,
 implemented in SCALE3 ABSPACK scaling algorithm.
;
_exptl_crystal_colour 'pale yellow'
_exptl_crystal_density_diffrn 1.393
_exptl_crystal_density_method 'not measured'
_exptl_crystal_description plate
_exptl_crystal_F_000 776
_exptl_crystal_recrystallization_method 'Re-crystallisation from solvent: methanol-water'
_exptl_crystal_size_max 0.50
_exptl_crystal_size_mid 0.40
_exptl_crystal_size_min 0.07
_refine_diff_density_max 0.214
_refine_diff_density_min -0.210
_refine_diff_density_rms 0.046
_refine_ls_abs_structure_details 'Flack H D (1983), Acta Cryst. A39, 876-881'
_refine_ls_abs_structure_Flack -0.04(16)
_refine_ls_extinction_method none
_refine_ls_goodness_of_fit_ref 1.063
_refine_ls_hydrogen_treatment mixed
_refine_ls_matrix_type full
_refine_ls_number_parameters 250
_refine_ls_number_reflns 3321
_refine_ls_number_restraints 0
_refine_ls_restrained_S_all 1.063
_refine_ls_R_factor_all 0.0374
_refine_ls_R_factor_gt 0.0357
_refine_ls_shift/su_max 0.000
_refine_ls_shift/su_mean 0.000
_refine_ls_structure_factor_coef Fsqd
_refine_ls_weighting_details 'calc w=1/[\s^2^(Fo^2^)+(0.0471P)^2^+0.3385P] where P=(Fo^2^+2Fc^2^)/3'
_refine_ls_weighting_scheme calc
_refine_ls_wR_factor_gt 0.0895
_refine_ls_wR_factor_ref 0.0908
_reflns_number_gt 3179
_reflns_number_total 3321
_reflns_threshold_expression >2sigma(I)
_cod_data_source_file c5ra06452j2.cif
_cod_data_source_block exp_2695
_cod_original_cell_volume 1756.67(9)
_cod_database_code 7220502
_reflns_odcompleteness_completeness 99.95
_reflns_odcompleteness_iscentric 1
_reflns_odcompleteness_theta 66.97

loop_
_space_group_symop_id
_space_group_symop_operation_xyz
1 'x, y, z'
2 '-x+1/2, -y, z+1/2'
3 'x+1/2, -y+1/2, -z'
4 '-x, y+1/2, -z+1/2'

loop_
_atom_site_label
_atom_site_type_symbol
_atom_site_fract_x
_atom_site_fract_y
_atom_site_fract_z
_atom_site_U_iso_or_equiv
_atom_site_adp_type
_atom_site_occupancy
_atom_site_symmetry_multiplicity
_atom_site_calc_flag
_atom_site_refinement_flags
O2 O -0.40753(12) -0.96719(13) -0.09310(6) 0.0154(3) Uani 1 1 d .
O6 O -1.03984(14) -0.73089(14) -0.32993(7) 0.0230(3) Uani 1 1 d .
H6 H -1.1112 -0.7840 -0.3297 0.034 Uiso 1 1 calc R
O4 O -0.74300(13) -0.86040(14) 0.08173(6) 0.0202(3) Uani 1 1 d .
O3 O -0.46191(14) -0.94967(13) -0.20219(6) 0.0206(3) Uani 1 1 d .
C6 C -0.60892(19) -0.90458(18) 0.06660(9) 0.0156(3) Uani 1 1 d .
O1 O -0.27630(13) -1.04530(13) 0.13383(6) 0.0166(3) Uani 1 1 d .
C5 C -0.5088(2) -0.94413(18) 0.11488(8) 0.0166(4) Uani 1 1 d .
H5 H -0.5286 -0.9386 0.1625 0.020 Uiso 1 1 calc R
C18 C -0.81510(19) -0.70299(18) -0.27726(9) 0.0166(4) Uani 1 1 d .
H18 H -0.7926 -0.6342 -0.3104 0.020 Uiso 1 1 calc R
O5 O -0.58831(13) -0.67164(13) -0.22076(7) 0.0178(3) Uani 1 1 d .
H5A H -0.5848 -0.6049 -0.2484 0.027 Uiso 1 1 calc R
C17 C -0.71615(18) -0.73681(18) -0.22681(9) 0.0140(3) Uani 1 1 d .
C20 C -0.98042(19) -0.87141(19) -0.23135(9) 0.0186(4) Uani 1 1 d .
H20 H -1.0709 -0.9165 -0.2325 0.022 Uiso 1 1 calc R
C7 C -0.5758(2) -0.90951(17) -0.00456(9) 0.0142(3) Uani 1 1 d .
C8 C -0.44028(19) -0.95745(17) -0.02432(9) 0.0137(3) Uani 1 1 d .
C1 C -0.14447(18) -1.0573(2) 0.09316(9) 0.0177(4) Uani 1 1 d .
H1 H -0.0890 -0.9692 0.0985 0.021 Uiso 1 1 calc R
C10 C -0.64280(19) -0.87750(17) -0.12407(9) 0.0153(4) Uani 1 1 d .
C9 C -0.67567(19) -0.86935(17) -0.05643(9) 0.0145(3) Uani 1 1 d .
H9 H -0.7674 -0.8361 -0.0433 0.017 Uiso 1 1 calc R
C2 C -0.19283(19) -1.06895(18) 0.01692(9) 0.0145(4) Uani 1 1 d .
C11 C -0.5032(2) -0.93157(17) -0.14401(9) 0.0156(4) Uani 1 1 d .
C21 C -0.87966(19) -0.90590(18) -0.18183(9) 0.0170(4) Uani 1 1 d .
H21 H -0.9023 -0.9759 -0.1493 0.020 Uiso 1 1 calc R
C4 C -0.37826(19) -0.99214(18) 0.09083(9) 0.0154(4) Uani 1 1 d .
C15 C -0.7827(2) -0.8632(2) 0.15283(9) 0.0230(4) Uani 1 1 d .
H15A H -0.7205 -0.8001 0.1787 0.035 Uiso 1 1 calc R
H15B H -0.7720 -0.9578 0.1706 0.035 Uiso 1 1 calc R
H15C H -0.8826 -0.8336 0.1577 0.035 Uiso 1 1 calc R
C3 C -0.33832(18) -0.99942(17) 0.02267(9) 0.0139(3) Uani 1 1 d .
C12 C -0.0568(2) -1.1740(2) 0.12316(10) 0.0307(5) Uani 1 1 d .
H12A H -0.1105 -1.2611 0.1197 0.046 Uiso 1 1 calc R
H12B H -0.0363 -1.1541 0.1714 0.046 Uiso 1 1 calc R
H12C H 0.0334 -1.1826 0.0979 0.046 Uiso 1 1 calc R
C14 C -0.08658(18) -0.9922(2) -0.02913(9) 0.0200(4) Uani 1 1 d .
H14A H 0.0078 -1.0361 -0.0256 0.030 Uiso 1 1 calc R
H14B H -0.0797 -0.8950 -0.0146 0.030 Uiso 1 1 calc R
H14C H -0.1198 -0.9962 -0.0767 0.030 Uiso 1 1 calc R
C16 C -0.74644(18) -0.84092(18) -0.17840(9) 0.0144(3) Uani 1 1 d .
C13 C -0.2104(2) -1.21971(19) -0.00744(10) 0.0208(4) Uani 1 1 d .
H13A H -0.2745 -1.2694 0.0238 0.031 Uiso 1 1 calc R
H13B H -0.1166 -1.2655 -0.0080 0.031 Uiso 1 1 calc R
H13C H -0.2511 -1.2204 -0.0537 0.031 Uiso 1 1 calc R
C19 C -0.94650(18) -0.76968(18) -0.27922(9) 0.0168(4) Uani 1 1 d .

loop_
_atom_site_aniso_label
_atom_site_aniso_U_11
_atom_site_aniso_U_22
_atom_site_aniso_U_33
_atom_site_aniso_U_23
_atom_site_aniso_U_13
_atom_site_aniso_U_12
O2 0.0147(6) 0.0187(6) 0.0127(6) 0.0006(5) 0.0025(5) 0.0039(5)
O6 0.0215(7) 0.0207(7) 0.0267(7) 0.0018(5) -0.0111(6) -0.0012(5)
O4 0.0150(6) 0.0304(7) 0.0153(6) 0.0008(5) 0.0035(5) 0.0074(5)
O3 0.0260(7) 0.0218(6) 0.0140(6) -0.0004(5) 0.0017(5) 0.0075(6)
C6 0.0141(8) 0.0150(8) 0.0177(9) -0.0008(6) 0.0025(7) 0.0017(7)
O1 0.0120(6) 0.0235(7) 0.0145(6) 0.0018(5) 0.0002(5) 0.0018(5)
C5 0.0179(9) 0.0194(9) 0.0125(8) -0.0001(7) 0.0032(7) 0.0001(7)
C18 0.0206(8) 0.0141(8) 0.0151(8) 0.0021(7) 0.0002(7) 0.0011(7)
O5 0.0155(6) 0.0175(6) 0.0204(6) 0.0058(5) -0.0028(5) -0.0037(5)
C17 0.0141(8) 0.0124(8) 0.0154(8) -0.0024(7) 0.0009(7) -0.0007(6)
C20 0.0161(9) 0.0181(8) 0.0215(9) -0.0032(7) 0.0001(7) -0.0030(7)
C7 0.0158(9) 0.0114(8) 0.0155(8) 0.0010(6) 0.0000(7) -0.0002(6)
C8 0.0169(8) 0.0116(8) 0.0127(8) 0.0000(6) 0.0012(7) -0.0019(7)
C1 0.0095(8) 0.0262(9) 0.0173(9) -0.0020(7) 0.0016(7) 0.0009(7)
C10 0.0175(8) 0.0105(8) 0.0178(9) 0.0008(6) -0.0007(7) 0.0004(7)
C9 0.0126(8) 0.0124(8) 0.0185(8) -0.0006(6) -0.0003(7) -0.0004(6)
C2 0.0119(8) 0.0163(8) 0.0154(8) -0.0005(7) 0.0004(7) 0.0019(6)
C11 0.0191(9) 0.0119(8) 0.0160(8) 0.0017(6) -0.0003(7) 0.0005(7)
C21 0.0190(9) 0.0162(8) 0.0158(8) -0.0008(7) 0.0041(7) -0.0008(7)
C4 0.0139(8) 0.0158(8) 0.0166(8) 0.0008(6) -0.0016(7) -0.0014(6)
C15 0.0164(9) 0.0343(11) 0.0183(9) -0.0017(8) 0.0058(7) 0.0030(8)
C3 0.0112(8) 0.0129(8) 0.0176(9) -0.0003(6) 0.0027(7) -0.0002(6)
C12 0.0243(10) 0.0481(13) 0.0197(9) 0.0007(9) -0.0024(8) 0.0185(10)
C14 0.0135(8) 0.0243(9) 0.0221(9) 0.0013(7) 0.0067(7) 0.0019(7)
C16 0.0170(8) 0.0130(8) 0.0134(8) -0.0023(6) 0.0005(7) 0.0017(6)
C13 0.0197(9) 0.0168(9) 0.0259(10) -0.0021(7) -0.0022(8) 0.0023(7)
C19 0.0169(8) 0.0164(8) 0.0171(8) -0.0045(7) -0.0038(7) 0.0040(7)

loop_
_atom_type_symbol
_atom_type_description
_atom_type_scat_dispersion_real
_atom_type_scat_dispersion_imag
_atom_type_scat_source
C C 0.0181 0.0091 'International Tables Vol C Tables 4.2.6.8 and 6.1.1.4'
H H 0.0000 0.0000 'International Tables Vol C Tables 4.2.6.8 and 6.1.1.4'
O O 0.0492 0.0322 'International Tables Vol C Tables 4.2.6.8 and 6.1.1.4'

loop_
_geom_angle_atom_site_label_1
_geom_angle_atom_site_label_2
_geom_angle_atom_site_label_3
_geom_angle
C11 O2 C8 122.74(13)
C19 O6 H6 109.5
C6 O4 C15 116.29(14)
O4 C6 C5 124.25(16)
O4 C6 C7 115.07(15)
C5 C6 C7 120.68(16)
C4 O1 C1 106.25(13)
C6 C5 H5 121.5
C6 C5 C4 117.10(16)
C4 C5 H5 121.5
C17 C18 H18 120.0
C19 C18 H18 120.0
C19 C18 C17 119.97(17)
C17 O5 H5A 109.5
C18 C17 C16 120.68(16)
O5 C17 C18 122.64(15)
O5 C17 C16 116.68(15)
C21 C20 H20 120.6
C21 C20 C19 118.84(16)
C19 C20 H20 120.6
C6 C7 C9 122.76(16)
C8 C7 C6 118.40(15)
C8 C7 C9 118.84(16)
O2 C8 C7 119.36(15)
O2 C8 C3 118.27(15)
C3 C8 C7 122.34(15)
O1 C1 H1 108.1
O1 C1 C2 106.24(13)
O1 C1 C12 107.64(15)
C2 C1 H1 108.1
C12 C1 H1 108.1
C12 C1 C2 118.32(16)
C9 C10 C11 118.87(16)
C9 C10 C16 122.45(16)
C11 C10 C16 118.59(15)
C7 C9 H9 119.1
C10 C9 C7 121.76(16)
C10 C9 H9 119.1
C3 C2 C1 99.00(13)
C3 C2 C14 114.23(15)
C3 C2 C13 110.15(14)
C14 C2 C1 109.83(14)
C14 C2 C13 110.09(15)
C13 C2 C1 113.21(15)
O2 C11 C10 118.37(14)
O3 C11 O2 115.71(16)
O3 C11 C10 125.92(16)
C20 C21 H21 119.0
C20 C21 C16 122.01(16)
C16 C21 H21 119.0
O1 C4 C5 121.88(16)
O1 C4 C3 112.59(15)
C3 C4 C5 125.45(16)
O4 C15 H15A 109.5
O4 C15 H15B 109.5
O4 C15 H15C 109.5
H15A C15 H15B 109.5
H15A C15 H15C 109.5
H15B C15 H15C 109.5
C8 C3 C2 134.06(16)
C8 C3 C4 116.00(16)
C4 C3 C2 109.54(15)
C1 C12 H12A 109.5
C1 C12 H12B 109.5
C1 C12 H12C 109.5
H12A C12 H12B 109.5
H12A C12 H12C 109.5
H12B C12 H12C 109.5
C2 C14 H14A 109.5
C2 C14 H14B 109.5
C2 C14 H14C 109.5
H14A C14 H14B 109.5
H14A C14 H14C 109.5
H14B C14 H14C 109.5
C17 C16 C10 121.38(15)
C21 C16 C17 117.83(16)
C21 C16 C10 120.75(15)
C2 C13 H13A 109.5
C2 C13 H13B 109.5
C2 C13 H13C 109.5
H13A C13 H13B 109.5
H13A C13 H13C 109.5
H13B C13 H13C 109.5
O6 C19 C18 117.15(16)
O6 C19 C20 122.21(16)
C18 C19 C20 120.64(16)

loop_
_geom_bond_atom_site_label_1
_geom_bond_atom_site_label_2
_geom_bond_distance
O2 C8 1.381(2)
O2 C11 1.380(2)
O6 H6 0.8400
O6 C19 1.371(2)
O4 C6 1.355(2)
O4 C15 1.438(2)
O3 C11 1.213(2)
C6 C5 1.382(2)
C6 C7 1.425(2)
O1 C1 1.470(2)
O1 C4 1.369(2)
C5 H5 0.9500
C5 C4 1.385(2)
C18 H18 0.9500
C18 C17 1.390(2)
C18 C19 1.385(2)
O5 H5A 0.8400
O5 C17 1.354(2)
C17 C16 1.407(2)
C20 H20 0.9500
C20 C21 1.390(3)
C20 C19 1.391(3)
C7 C8 1.401(2)
C7 C9 1.430(2)
C8 C3 1.383(2)
C1 H1 1.0000
C1 C2 1.561(2)
C1 C12 1.509(3)
C10 C9 1.359(3)
C10 C11 1.456(2)
C10 C16 1.479(2)
C9 H9 0.9500
C2 C3 1.518(2)
C2 C14 1.530(2)
C2 C13 1.537(2)
C21 H21 0.9500
C21 C16 1.394(2)
C4 C3 1.385(2)
C15 H15A 0.9800
C15 H15B 0.9800
C15 H15C 0.9800
C12 H12A 0.9800
C12 H12B 0.9800
C12 H12C 0.9800
C14 H14A 0.9800
C14 H14B 0.9800
C14 H14C 0.9800
C13 H13A 0.9800
C13 H13B 0.9800
C13 H13C 0.9800

loop_
_geom_torsion_atom_site_label_1
_geom_torsion_atom_site_label_2
_geom_torsion_atom_site_label_3
_geom_torsion_atom_site_label_4
_geom_torsion
O2 C8 C3 C2 -6.1(3)
O2 C8 C3 C4 -177.82(15)
O4 C6 C5 C4 177.46(16)
O4 C6 C7 C8 -178.45(15)
O4 C6 C7 C9 0.7(2)
C6 C5 C4 O1 -174.18(16)
C6 C5 C4 C3 2.3(3)
C6 C7 C8 O2 177.99(15)
C6 C7 C8 C3 -0.2(2)
C6 C7 C9 C10 -178.67(16)
O1 C1 C2 C3 23.80(17)
O1 C1 C2 C14 143.72(14)
O1 C1 C2 C13 -92.77(17)
O1 C4 C3 C8 175.25(15)
O1 C4 C3 C2 1.53(19)
C5 C6 C7 C8 1.0(3)
C5 C6 C7 C9 -179.84(16)
C5 C4 C3 C8 -1.5(3)
C5 C4 C3 C2 -175.20(16)
C18 C17 C16 C10 -179.54(16)
C18 C17 C16 C21 -1.6(2)
O5 C17 C16 C10 -0.4(2)
O5 C17 C16 C21 177.54(14)
C17 C18 C19 O6 179.52(16)
C17 C18 C19 C20 -0.5(3)
C20 C21 C16 C17 0.5(2)
C20 C21 C16 C10 178.51(17)
C7 C6 C5 C4 -1.9(3)
C7 C8 C3 C2 172.14(17)
C7 C8 C3 C4 0.4(2)
C8 O2 C11 O3 -177.63(15)
C8 O2 C11 C10 1.9(2)
C8 C7 C9 C10 0.5(2)
C1 O1 C4 C5 -168.37(15)
C1 O1 C4 C3 14.77(19)
C1 C2 C3 C8 172.15(19)
C1 C2 C3 C4 -15.71(17)
C9 C7 C8 O2 -1.2(2)
C9 C7 C8 C3 -179.39(16)
C9 C10 C11 O2 -2.6(2)
C9 C10 C11 O3 176.94(17)
C9 C10 C16 C17 121.69(19)
C9 C10 C16 C21 -56.2(2)
C11 O2 C8 C7 0.0(2)
C11 O2 C8 C3 178.20(15)
C11 C10 C9 C7 1.4(2)
C11 C10 C16 C17 -61.8(2)
C11 C10 C16 C21 120.26(18)
C21 C20 C19 O6 179.45(16)
C21 C20 C19 C18 -0.5(3)
C4 O1 C1 C2 -24.54(18)
C4 O1 C1 C12 -152.21(15)
C15 O4 C6 C5 -3.5(3)
C15 O4 C6 C7 175.97(15)
C12 C1 C2 C3 144.83(16)
C12 C1 C2 C14 -95.25(19)
C12 C1 C2 C13 28.3(2)
C14 C2 C3 C8 55.5(3)
C14 C2 C3 C4 -132.32(16)
C16 C10 C9 C7 177.87(16)
C16 C10 C11 O2 -179.20(15)
C16 C10 C11 O3 0.3(3)
C13 C2 C3 C8 -69.0(2)
C13 C2 C3 C4 103.18(16)
C19 C18 C17 O5 -177.48(15)
C19 C18 C17 C16 1.6(3)
C19 C20 C21 C16 0.5(3)
